data_4313229
loop_
_publ_author_name
' Simon R. Bayly '
' Zhiquiang Xu '
' Brian O. Patrick '
' Steven J. Rettig '
' Maren Pink '
' Robert C. Thompson '
' Chris Orvig '

_publ_section_title
;
 dlf Complexes with Uniform Coordination Geometry: Structural and Magnetic
 Properties of an LnNi2 Core Supported by a Heptadentate Amine Phenol
 Ligand
;
_journal_name_full 'Inorganic Chemistry'
_journal_page_first 1576
_journal_page_last 1583
_journal_paper_doi 10.1021/ic0205278
_journal_volume 42
_journal_year 2003
_chemical_formula_sum 'C59 H92 N9 Ni2 O17 Tb'
_chemical_formula_weight 1475.76
_chemical_name_systematic
;
?
;
_space_group_IT_number 2
_symmetry_cell_setting triclinic
_symmetry_space_group_name_Hall '-P 1'
_symmetry_space_group_name_H-M 'P -1'
_atom_sites_solution_hydrogens geom
_atom_sites_solution_primary direct
_atom_sites_solution_secondary difmap
_audit_creation_method SHELXL-97
_cell_angle_alpha 74.430(2)
_cell_angle_beta 83.843(2)
_cell_angle_gamma 66.666(2)
_cell_formula_units_Z 2
_cell_length_a 13.0201(4)
_cell_length_b 14.1450(6)
_cell_length_c 19.6583(16)
_cell_measurement_reflns_used 15030
_cell_measurement_temperature 173(2)
_cell_measurement_theta_max 27.9
_cell_measurement_theta_min 3.0
_cell_volume 3202.3(3)
_computing_structure_refinement 'SHELXL-97 (Sheldrick, 1997)'
_computing_structure_solution 'SHELXS-97 (Sheldrick, 1990)'
_diffrn_ambient_temperature 173(2)
_diffrn_detector_area_resol_mean 11.76
_diffrn_measured_fraction_theta_full 0.815
_diffrn_measured_fraction_theta_max 0.815
_diffrn_measurement_device_type 'Rigaku/ADSC CCD'
_diffrn_measurement_method 'area detector'
_diffrn_radiation_monochromator graphite
_diffrn_radiation_source 'fine-focus sealed tube'
_diffrn_radiation_type MoK\a
_diffrn_radiation_wavelength 0.71069
_diffrn_reflns_av_R_equivalents 0.0000
_diffrn_reflns_av_sigmaI/netI 0.0961
_diffrn_reflns_limit_h_max 15
_diffrn_reflns_limit_h_min -14
_diffrn_reflns_limit_k_max 18
_diffrn_reflns_limit_k_min -15
_diffrn_reflns_limit_l_max 22
_diffrn_reflns_limit_l_min -23
_diffrn_reflns_number 12545
_diffrn_reflns_theta_full 27.96
_diffrn_reflns_theta_max 27.96
_diffrn_reflns_theta_min 3.00
_exptl_absorpt_coefficient_mu 1.749
_exptl_absorpt_correction_T_max 1.0000
_exptl_absorpt_correction_T_min 0.7660
_exptl_absorpt_correction_type multi-scan
_exptl_crystal_colour purple
_exptl_crystal_density_diffrn 1.530
_exptl_crystal_density_method 'not measured'
_exptl_crystal_description prism
_exptl_crystal_F_000 1532
_exptl_crystal_size_max 0.20
_exptl_crystal_size_mid 0.15
_exptl_crystal_size_min 0.05
_refine_diff_density_max 1.826
_refine_diff_density_min -1.407
_refine_diff_density_rms 0.144
_refine_ls_extinction_method none
_refine_ls_goodness_of_fit_ref 1.096
_refine_ls_hydrogen_treatment mixed
_refine_ls_matrix_type full
_refine_ls_number_parameters 785
_refine_ls_number_reflns 12545
_refine_ls_number_restraints 0
_refine_ls_restrained_S_all 1.096
_refine_ls_R_factor_all 0.0795
_refine_ls_R_factor_gt 0.0537
_refine_ls_shift/su_max 0.025
_refine_ls_shift/su_mean 0.005
_refine_ls_structure_factor_coef Fsqd
_refine_ls_weighting_details 'calc w=1/[\s^2^(Fo^2^)+(0.0000P)^2^+15.1961P] where P=(Fo^2^+2Fc^2^)/3'
_refine_ls_weighting_scheme calc
_refine_ls_wR_factor_gt 0.1211
_refine_ls_wR_factor_ref 0.1314
_reflns_number_gt 9718
_reflns_number_total 12545
_reflns_threshold_expression >2sigma(I)
_cod_data_source_file ic0205278_4.cif
_cod_data_source_block co259
_cod_original_cell_volume 3202.4(3)
_cod_database_code 4313229

loop_
_symmetry_equiv_pos_as_xyz
'x, y, z'
'-x, -y, -z'

loop_
_atom_site_label
_atom_site_type_symbol
_atom_site_fract_x
_atom_site_fract_y
_atom_site_fract_z
_atom_site_U_iso_or_equiv
_atom_site_adp_type
_atom_site_occupancy
_atom_site_calc_flag
_atom_site_refinement_flags
_atom_site_disorder_assembly
_atom_site_disorder_group
Tb1 Tb 0.66085(2) 0.17941(2) 0.255066(16) 0.01384(8) Uani 1 d . . .
Ni1 Ni 0.75191(6) 0.38572(6) 0.16210(4) 0.01852(18) Uani 1 d . . .
Ni2 Ni 0.77195(6) -0.08687(6) 0.35761(4) 0.01634(17) Uani 1 d . . .
O1 O 0.8101(3) 0.2399(3) 0.2318(2) 0.0167(8) Uani 1 d . . .
O2 O 0.6026(3) 0.3649(3) 0.1958(2) 0.0188(9) Uani 1 d . . .
O3 O 0.6614(4) 0.1551(4) 0.1503(2) 0.0235(10) Uani 1 d . . .
O4 O 0.6202(3) 0.0217(3) 0.3095(2) 0.0169(9) Uani 1 d . . .
O5 O 0.8231(3) 0.0262(3) 0.2957(2) 0.0174(9) Uani 1 d . . .
O6 O 0.6243(3) 0.2136(3) 0.3594(2) 0.0195(9) Uani 1 d . . .
O7 O 0.4554(4) 0.2417(4) 0.2487(3) 0.0235(10) Uani 1 d . . .
H60 H 0.422(7) 0.256(7) 0.214(5) 0.04(3) Uiso 1 d . . .
O8 O 1.0926(8) 0.4511(8) 0.1911(7) 0.126(4) Uani 1 d . . .
O9 O 1.0725(8) 0.5884(10) 0.1042(5) 0.121(4) Uani 1 d . . .
O10 O 0.9778(9) 0.6012(11) 0.1944(8) 0.153(5) Uani 1 d . . .
O11 O 0.9419(6) 0.4271(6) 0.3200(4) 0.071(2) Uani 1 d . . .
O12 O 0.3063(5) 0.3150(5) 0.1391(3) 0.0562(17) Uani 1 d . . .
O13 O 0.8825(12) 0.7796(8) 0.0461(8) 0.154(6) Uani 1 d . . .
H13 H 0.9459 0.7309 0.0461 0.231 Uiso 1 calc R . .
O14 O 0.7472(5) 0.7903(5) -0.0547(3) 0.0512(15) Uani 1 d . . .
H14 H 0.8057 0.7724 -0.0317 0.077 Uiso 1 calc R . .
O15 O 0.8460(9) -0.5458(9) 0.4560(6) 0.119(3) Uiso 1 d . . .
O16 O 1.0759(10) -0.4173(11) 0.4110(7) 0.099(4) Uiso 0.76 d P . .
H16 H 1.0991 -0.4455 0.4527 0.148 Uiso 0.76 calc PR . .
O17 O 1.0300(17) 0.7270(16) 0.2402(11) 0.082(6) Uiso 0.39 d P . .
N1 N 0.7065(5) 0.5345(4) 0.0875(3) 0.0276(13) Uani 1 d . . .
N2 N 0.9138(5) 0.3756(4) 0.1360(3) 0.0281(13) Uani 1 d . . .
H2 H 0.9320 0.4126 0.1621 0.042 Uiso 1 calc R . .
N3 N 0.7294(5) 0.4765(4) 0.2361(3) 0.0281(13) Uani 1 d . . .
H3 H 0.7961 0.4490 0.2609 0.042 Uiso 1 calc R . .
N4 N 0.7187(5) 0.3417(4) 0.0706(3) 0.0215(11) Uani 1 d . . .
H4 H 0.6525 0.3319 0.0850 0.032 Uiso 1 calc R . .
N5 N 0.7301(4) -0.2074(4) 0.4278(3) 0.0224(11) Uani 1 d . . .
N6 N 0.7980(4) -0.1767(4) 0.2838(3) 0.0215(11) Uani 1 d . . .
H6A H 0.8714 -0.1922 0.2679 0.032 Uiso 1 calc R . .
N7 N 0.9330(4) -0.1801(4) 0.4000(3) 0.0232(12) Uani 1 d . . .
H7A H 0.9669 -0.2350 0.3775 0.035 Uiso 1 calc R . .
N8 N 0.6980(4) -0.0050(4) 0.4443(3) 0.0225(12) Uani 1 d . . .
H8A H 0.6323 0.0485 0.4238 0.034 Uiso 1 calc R . .
N9 N 1.0491(7) 0.5470(8) 0.1606(6) 0.065(2) Uani 1 d . . .
C1 C 0.8121(6) 0.5402(6) 0.0518(4) 0.0355(18) Uani 1 d . . .
H1A H 0.8347 0.5869 0.0711 0.043 Uiso 1 calc R . .
H1B H 0.7972 0.5730 0.0007 0.043 Uiso 1 calc R . .
C2 C 0.9076(6) 0.4336(6) 0.0607(4) 0.0325(17) Uani 1 d . . .
H2A H 0.8952 0.3927 0.0309 0.039 Uiso 1 calc R . .
H2B H 0.9786 0.4434 0.0459 0.039 Uiso 1 calc R . .
C3 C 0.9967(5) 0.2662(6) 0.1516(3) 0.0261(14) Uani 1 d . . .
H3A H 1.0709 0.2652 0.1334 0.031 Uiso 1 calc R . .
H3B H 0.9752 0.2226 0.1284 0.031 Uiso 1 calc R . .
C4 C 1.0022(5) 0.2212(5) 0.2303(3) 0.0248(14) Uani 1 d . . .
C5 C 0.9037(5) 0.2160(5) 0.2673(3) 0.0181(12) Uani 1 d . . .
C6 C 0.9066(5) 0.1869(5) 0.3402(3) 0.0231(14) Uani 1 d . . .
H6 H 0.8400 0.1881 0.3655 0.028 Uiso 1 calc R . .
C7 C 1.0037(6) 0.1560(6) 0.3772(4) 0.0312(16) Uani 1 d . . .
H7 H 1.0039 0.1335 0.4273 0.037 Uiso 1 calc R . .
C8 C 1.0999(6) 0.1578(6) 0.3416(4) 0.0363(18) Uani 1 d . . .
H8 H 1.1672 0.1353 0.3668 0.044 Uiso 1 calc R . .
C9 C 1.0982(5) 0.1928(6) 0.2680(4) 0.0314(16) Uani 1 d . . .
H9 H 1.1638 0.1972 0.2435 0.038 Uiso 1 calc R . .
C10 C 0.6511(7) 0.6175(6) 0.1270(4) 0.0343(17) Uani 1 d . . .
H10A H 0.5723 0.6256 0.1368 0.041 Uiso 1 calc R . .
H10B H 0.6518 0.6865 0.0984 0.041 Uiso 1 calc R . .
C11 C 0.7131(7) 0.5854(6) 0.1962(4) 0.0366(18) Uani 1 d . . .
H11A H 0.7869 0.5909 0.1860 0.044 Uiso 1 calc R . .
H11B H 0.6702 0.6353 0.2256 0.044 Uiso 1 calc R . .
C12 C 0.6395(6) 0.4681(6) 0.2891(4) 0.0349(17) Uani 1 d . . .
H12A H 0.6610 0.3933 0.3165 0.042 Uiso 1 calc R . .
H12B H 0.6331 0.5116 0.3225 0.042 Uiso 1 calc R . .
C13 C 0.5282(6) 0.5046(5) 0.2551(4) 0.0276(15) Uani 1 d . . .
C14 C 0.5164(5) 0.4492(5) 0.2085(3) 0.0205(13) Uani 1 d . . .
C15 C 0.4119(5) 0.4841(5) 0.1762(4) 0.0269(15) Uani 1 d . . .
H15 H 0.4029 0.4470 0.1449 0.032 Uiso 1 calc R . .
C16 C 0.3224(6) 0.5710(6) 0.1890(4) 0.0368(18) Uani 1 d . . .
H16A H 0.2527 0.5939 0.1665 0.044 Uiso 1 calc R . .
C17 C 0.3347(7) 0.6243(6) 0.2347(5) 0.051(2) Uani 1 d . . .
H17 H 0.2727 0.6834 0.2442 0.061 Uiso 1 calc R . .
C18 C 0.4357(7) 0.5931(6) 0.2670(5) 0.044(2) Uani 1 d . . .
H18 H 0.4429 0.6318 0.2977 0.053 Uiso 1 calc R . .
C19 C 0.6286(6) 0.5347(5) 0.0374(4) 0.0291(16) Uani 1 d . . .
H19A H 0.6133 0.5981 -0.0028 0.035 Uiso 1 calc R . .
H19B H 0.5569 0.5386 0.0616 0.035 Uiso 1 calc R . .
C20 C 0.6776(6) 0.4362(6) 0.0103(4) 0.0288(15) Uani 1 d . . .
H20A H 0.6199 0.4311 -0.0159 0.035 Uiso 1 calc R . .
H20B H 0.7401 0.4394 -0.0224 0.035 Uiso 1 calc R . .
C21 C 0.7834(5) 0.2420(6) 0.0469(4) 0.0267(14) Uani 1 d . . .
H21A H 0.8350 0.1890 0.0849 0.032 Uiso 1 calc R . .
H21B H 0.8288 0.2577 0.0050 0.032 Uiso 1 calc R . .
C22 C 0.7058(5) 0.1966(5) 0.0288(3) 0.0225(13) Uani 1 d . . .
C23 C 0.6456(5) 0.1560(5) 0.0847(3) 0.0206(13) Uani 1 d . . .
C24 C 0.5691(6) 0.1181(5) 0.0688(4) 0.0280(15) Uani 1 d . . .
H24 H 0.5281 0.0896 0.1056 0.034 Uiso 1 calc R . .
C25 C 0.5529(7) 0.1219(6) -0.0009(4) 0.0370(18) Uani 1 d . . .
H25 H 0.4998 0.0969 -0.0110 0.044 Uiso 1 calc R . .
C26 C 0.6118(7) 0.1607(6) -0.0552(4) 0.0390(18) Uani 1 d . . .
H26 H 0.6009 0.1616 -0.1024 0.047 Uiso 1 calc R . .
C27 C 0.6884(6) 0.1992(6) -0.0401(4) 0.0332(16) Uani 1 d . . .
H27 H 0.7289 0.2274 -0.0775 0.040 Uiso 1 calc R . .
C28 C 0.7054(5) -0.2651(5) 0.3833(4) 0.0244(14) Uani 1 d . . .
H28A H 0.6288 -0.2247 0.3640 0.029 Uiso 1 calc R . .
H28B H 0.7094 -0.3355 0.4123 0.029 Uiso 1 calc R . .
C29 C 0.7891(6) -0.2792(5) 0.3233(4) 0.0272(15) Uani 1 d . . .
H29A H 0.8635 -0.3303 0.3425 0.033 Uiso 1 calc R . .
H29B H 0.7661 -0.3092 0.2903 0.033 Uiso 1 calc R . .
C30 C 0.7236(5) -0.1189(5) 0.2208(3) 0.0229(14) Uani 1 d . . .
H30A H 0.7409 -0.1654 0.1880 0.027 Uiso 1 calc R . .
H30B H 0.7391 -0.0551 0.1959 0.027 Uiso 1 calc R . .
C31 C 0.6019(5) -0.0856(5) 0.2402(3) 0.0224(13) Uani 1 d . . .
C32 C 0.5573(5) -0.0167(5) 0.2844(3) 0.0191(13) Uani 1 d . . .
C33 C 0.4423(5) 0.0104(5) 0.3026(3) 0.0225(13) Uani 1 d . . .
H33 H 0.4090 0.0587 0.3316 0.027 Uiso 1 calc R . .
C34 C 0.3780(6) -0.0321(5) 0.2790(4) 0.0276(15) Uani 1 d . . .
H34 H 0.3012 -0.0125 0.2916 0.033 Uiso 1 calc R . .
C35 C 0.4253(6) -0.1031(6) 0.2369(4) 0.0320(16) Uani 1 d . . .
H35 H 0.3819 -0.1340 0.2217 0.038 Uiso 1 calc R . .
C36 C 0.5362(6) -0.1285(5) 0.2173(4) 0.0272(15) Uani 1 d . . .
H36 H 0.5683 -0.1761 0.1877 0.033 Uiso 1 calc R . .
C37 C 0.8286(6) -0.2781(5) 0.4755(4) 0.0289(15) Uani 1 d . . .
H37A H 0.8674 -0.3452 0.4605 0.035 Uiso 1 calc R . .
H37B H 0.8015 -0.2959 0.5244 0.035 Uiso 1 calc R . .
C38 C 0.9113(6) -0.2255(6) 0.4742(4) 0.0300(16) Uani 1 d . . .
H38A H 0.8797 -0.1688 0.4999 0.036 Uiso 1 calc R . .
H38B H 0.9820 -0.2787 0.4975 0.036 Uiso 1 calc R . .
C39 C 1.0039(5) -0.1164(5) 0.3896(4) 0.0253(14) Uani 1 d . . .
H39A H 1.0771 -0.1604 0.4132 0.030 Uiso 1 calc R . .
H39B H 0.9667 -0.0543 0.4101 0.030 Uiso 1 calc R . .
C40 C 1.0203(5) -0.0798(5) 0.3109(4) 0.0229(14) Uani 1 d . . .
C41 C 0.9256(5) -0.0133(5) 0.2680(3) 0.0192(13) Uani 1 d . . .
C42 C 0.9410(5) 0.0097(5) 0.1945(4) 0.0252(14) Uani 1 d . . .
H42 H 0.8777 0.0518 0.1648 0.030 Uiso 1 calc R . .
C43 C 1.0455(6) -0.0272(6) 0.1642(4) 0.0289(15) Uani 1 d . . .
H43 H 1.0535 -0.0104 0.1143 0.035 Uiso 1 calc R . .
C44 C 1.1385(5) -0.0887(6) 0.2068(4) 0.0330(17) Uani 1 d . . .
H44 H 1.2109 -0.1126 0.1865 0.040 Uiso 1 calc R . .
C45 C 1.1246(5) -0.1151(6) 0.2801(4) 0.0294(15) Uani 1 d . . .
H45 H 1.1882 -0.1583 0.3093 0.035 Uiso 1 calc R . .
C46 C 0.6323(5) -0.1531(5) 0.4676(3) 0.0241(14) Uani 1 d . . .
H46A H 0.6148 -0.2063 0.5059 0.029 Uiso 1 calc R . .
H46B H 0.5668 -0.1138 0.4358 0.029 Uiso 1 calc R . .
C47 C 0.6550(5) -0.0766(5) 0.4988(3) 0.0223(13) Uani 1 d . . .
H47A H 0.5852 -0.0332 0.5195 0.027 Uiso 1 calc R . .
H47B H 0.7107 -0.1172 0.5373 0.027 Uiso 1 calc R . .
C48 C 0.7480(6) 0.0534(5) 0.4699(4) 0.0252(14) Uani 1 d . . .
H48A H 0.8049 0.0672 0.4355 0.030 Uiso 1 calc R . .
H48B H 0.7868 0.0092 0.5150 0.030 Uiso 1 calc R . .
C49 C 0.6648(6) 0.1570(5) 0.4814(3) 0.0235(14) Uani 1 d . . .
C50 C 0.6052(5) 0.2348(5) 0.4226(3) 0.0193(13) Uani 1 d . . .
C51 C 0.5273(6) 0.3332(6) 0.4321(4) 0.0304(16) Uani 1 d . . .
H51 H 0.4856 0.3865 0.3932 0.037 Uiso 1 calc R . .
C52 C 0.5122(8) 0.3513(7) 0.4996(5) 0.045(2) Uani 1 d . . .
H52 H 0.4602 0.4179 0.5062 0.054 Uiso 1 calc R . .
C53 C 0.5698(8) 0.2763(8) 0.5558(5) 0.052(3) Uani 1 d . . .
H53 H 0.5573 0.2904 0.6012 0.062 Uiso 1 calc R . .
C54 C 0.6466(7) 0.1796(7) 0.5476(4) 0.039(2) Uani 1 d . . .
H54 H 0.6875 0.1279 0.5873 0.047 Uiso 1 calc R . .
C55 C 0.3762(6) 0.2787(6) 0.3009(4) 0.0355(17) Uani 1 d . . .
H55A H 0.4067 0.2374 0.3480 0.053 Uiso 1 calc R . .
H55B H 0.3069 0.2702 0.2945 0.053 Uiso 1 calc R . .
H55C H 0.3603 0.3539 0.2962 0.053 Uiso 1 calc R . .
C56 C 0.8946(13) 0.8712(11) 0.0509(7) 0.096(4) Uani 1 d . . .
H56A H 0.9026 0.8679 0.1006 0.144 Uiso 1 calc R . .
H56B H 0.8285 0.9337 0.0309 0.144 Uiso 1 calc R . .
H56C H 0.9613 0.8764 0.0246 0.144 Uiso 1 calc R . .
C57 C 0.7169(9) 0.8949(8) -0.0940(6) 0.068(3) Uani 1 d . . .
H57A H 0.6836 0.9430 -0.0628 0.102 Uiso 1 calc R . .
H57B H 0.6623 0.9097 -0.1301 0.102 Uiso 1 calc R . .
H57C H 0.7833 0.9058 -0.1170 0.102 Uiso 1 calc R . .
C58B C 0.948(2) -0.518(2) 0.4294(17) 0.036(7) Uiso 0.25 d P . .
H58A H 1.0154 -0.5738 0.4540 0.054 Uiso 0.25 calc PR . .
H58B H 0.9376 -0.4500 0.4388 0.054 Uiso 0.25 calc PR . .
H58C H 0.9570 -0.5122 0.3785 0.054 Uiso 0.25 calc PR . .
C58A C 0.7744(11) -0.6025(11) 0.4689(8) 0.063(4) Uiso 0.75 d P . .
H58D H 0.7090 -0.5631 0.4379 0.095 Uiso 0.75 calc PR . .
H58E H 0.7500 -0.6111 0.5183 0.095 Uiso 0.75 calc PR . .
H58F H 0.8148 -0.6727 0.4594 0.095 Uiso 0.75 calc PR . .
C59 C 1.1517(16) -0.4655(16) 0.3671(11) 0.108(6) Uiso 0.76 d P . .
H59A H 1.1670 -0.4119 0.3289 0.162 Uiso 0.76 calc PR . .
H59B H 1.1228 -0.5066 0.3472 0.162 Uiso 0.76 calc PR . .
H59C H 1.2210 -0.5132 0.3931 0.162 Uiso 0.76 calc PR . .

loop_
_atom_site_aniso_label
_atom_site_aniso_U_11
_atom_site_aniso_U_22
_atom_site_aniso_U_33
_atom_site_aniso_U_23
_atom_site_aniso_U_13
_atom_site_aniso_U_12
Tb1 0.01455(14) 0.01481(15) 0.01186(14) -0.00293(10) -0.00088(9) -0.00535(11)
Ni1 0.0212(4) 0.0174(4) 0.0177(4) 0.0010(3) -0.0048(3) -0.0105(3)
Ni2 0.0162(4) 0.0149(4) 0.0173(4) -0.0024(3) -0.0025(3) -0.0057(3)
O1 0.016(2) 0.015(2) 0.018(2) 0.0005(17) -0.0048(16) -0.0065(17)
O2 0.019(2) 0.015(2) 0.019(2) 0.0021(17) -0.0034(17) -0.0054(17)
O3 0.032(2) 0.031(3) 0.011(2) -0.0064(19) -0.0011(18) -0.014(2)
O4 0.0145(19) 0.018(2) 0.020(2) -0.0081(18) -0.0040(16) -0.0049(17)
O5 0.0110(19) 0.017(2) 0.020(2) -0.0023(17) 0.0002(16) -0.0024(17)
O6 0.026(2) 0.020(2) 0.012(2) -0.0064(18) 0.0002(17) -0.0064(18)
O7 0.017(2) 0.029(3) 0.025(3) -0.007(2) -0.0008(19) -0.010(2)
O8 0.088(7) 0.081(7) 0.193(12) 0.003(7) -0.011(7) -0.038(6)
O9 0.100(7) 0.178(11) 0.042(5) 0.002(6) -0.002(5) -0.027(7)
O10 0.084(7) 0.161(11) 0.173(13) -0.033(10) 0.039(8) -0.019(8)
O11 0.072(5) 0.062(4) 0.086(6) -0.017(4) -0.020(4) -0.030(4)
O12 0.061(4) 0.060(4) 0.051(4) -0.007(3) -0.025(3) -0.025(3)
O13 0.239(14) 0.073(6) 0.167(11) -0.008(7) -0.131(11) -0.057(8)
O14 0.060(4) 0.041(3) 0.053(4) -0.003(3) -0.006(3) -0.024(3)
N1 0.032(3) 0.019(3) 0.029(3) 0.006(2) -0.007(2) -0.014(2)
N2 0.034(3) 0.027(3) 0.026(3) 0.008(2) -0.005(2) -0.022(3)
N3 0.035(3) 0.021(3) 0.032(3) -0.005(2) -0.009(3) -0.013(3)
N4 0.032(3) 0.021(3) 0.014(3) -0.001(2) -0.001(2) -0.015(2)
N5 0.023(3) 0.018(3) 0.022(3) 0.000(2) -0.005(2) -0.006(2)
N6 0.021(3) 0.021(3) 0.025(3) -0.009(2) 0.002(2) -0.009(2)
N7 0.021(3) 0.018(3) 0.027(3) -0.002(2) -0.007(2) -0.004(2)
N8 0.018(3) 0.024(3) 0.021(3) 0.011(2) -0.005(2) -0.013(2)
N9 0.043(5) 0.065(6) 0.096(8) -0.021(6) -0.017(5) -0.025(5)
C1 0.044(4) 0.035(4) 0.031(4) 0.011(3) -0.006(3) -0.029(4)
C2 0.033(4) 0.043(4) 0.020(4) 0.008(3) -0.001(3) -0.023(3)
C3 0.018(3) 0.038(4) 0.023(4) -0.004(3) -0.001(3) -0.014(3)
C4 0.021(3) 0.027(4) 0.022(3) 0.001(3) -0.001(3) -0.009(3)
C5 0.020(3) 0.012(3) 0.019(3) -0.001(2) -0.001(2) -0.005(2)
C6 0.025(3) 0.024(3) 0.023(3) -0.006(3) -0.009(3) -0.010(3)
C7 0.036(4) 0.034(4) 0.022(4) 0.004(3) -0.008(3) -0.017(3)
C8 0.034(4) 0.041(4) 0.031(4) 0.004(3) -0.019(3) -0.016(4)
C9 0.020(3) 0.040(4) 0.035(4) -0.002(3) -0.006(3) -0.015(3)
C10 0.051(5) 0.021(4) 0.033(4) -0.001(3) -0.009(3) -0.018(3)
C11 0.055(5) 0.025(4) 0.040(5) -0.006(3) -0.012(4) -0.024(4)
C12 0.051(5) 0.035(4) 0.024(4) -0.012(3) 0.005(3) -0.020(4)
C13 0.035(4) 0.019(3) 0.027(4) -0.010(3) 0.005(3) -0.007(3)
C14 0.027(3) 0.015(3) 0.017(3) 0.000(2) -0.002(2) -0.007(3)
C15 0.024(3) 0.021(3) 0.028(4) 0.001(3) 0.001(3) -0.004(3)
C16 0.026(4) 0.028(4) 0.043(5) -0.001(3) 0.002(3) -0.002(3)
C17 0.042(5) 0.026(4) 0.059(6) -0.007(4) 0.017(4) 0.008(4)
C18 0.057(5) 0.028(4) 0.046(5) -0.021(4) 0.009(4) -0.009(4)
C19 0.030(4) 0.029(4) 0.023(4) 0.011(3) -0.013(3) -0.014(3)
C20 0.034(4) 0.036(4) 0.018(3) 0.003(3) -0.007(3) -0.019(3)
C21 0.024(3) 0.033(4) 0.024(4) -0.004(3) 0.002(3) -0.015(3)
C22 0.029(3) 0.025(3) 0.012(3) -0.004(3) -0.003(2) -0.009(3)
C23 0.024(3) 0.022(3) 0.015(3) -0.008(3) -0.004(2) -0.005(3)
C24 0.038(4) 0.028(4) 0.023(4) -0.009(3) 0.000(3) -0.016(3)
C25 0.047(5) 0.036(4) 0.037(4) -0.015(4) -0.014(4) -0.018(4)
C26 0.063(5) 0.043(5) 0.017(4) -0.011(3) -0.007(3) -0.022(4)
C27 0.043(4) 0.037(4) 0.018(4) -0.006(3) 0.003(3) -0.015(4)
C28 0.029(3) 0.016(3) 0.028(4) -0.004(3) -0.002(3) -0.009(3)
C29 0.027(3) 0.016(3) 0.040(4) -0.012(3) -0.005(3) -0.006(3)
C30 0.026(3) 0.024(3) 0.022(3) -0.014(3) 0.003(3) -0.008(3)
C31 0.029(3) 0.020(3) 0.020(3) -0.006(3) -0.007(3) -0.010(3)
C32 0.020(3) 0.016(3) 0.021(3) 0.001(2) -0.008(2) -0.008(3)
C33 0.018(3) 0.025(3) 0.019(3) -0.004(3) -0.001(2) -0.004(3)
C34 0.023(3) 0.030(4) 0.032(4) -0.001(3) -0.005(3) -0.016(3)
C35 0.032(4) 0.035(4) 0.038(4) -0.010(3) -0.010(3) -0.018(3)
C36 0.033(4) 0.024(4) 0.028(4) -0.011(3) -0.007(3) -0.009(3)
C37 0.030(4) 0.021(4) 0.032(4) 0.003(3) -0.010(3) -0.009(3)
C38 0.028(4) 0.024(4) 0.029(4) 0.005(3) -0.013(3) -0.006(3)
C39 0.019(3) 0.026(4) 0.028(4) -0.003(3) -0.010(3) -0.006(3)
C40 0.014(3) 0.025(3) 0.032(4) -0.007(3) -0.003(3) -0.009(3)
C41 0.022(3) 0.016(3) 0.024(3) -0.005(3) 0.002(2) -0.011(3)
C42 0.022(3) 0.025(4) 0.027(4) -0.003(3) 0.000(3) -0.009(3)
C43 0.031(4) 0.032(4) 0.031(4) -0.015(3) 0.009(3) -0.016(3)
C44 0.016(3) 0.038(4) 0.048(5) -0.020(4) 0.011(3) -0.010(3)
C45 0.016(3) 0.030(4) 0.041(4) -0.009(3) -0.005(3) -0.007(3)
C46 0.024(3) 0.028(4) 0.022(3) -0.003(3) 0.001(3) -0.014(3)
C47 0.024(3) 0.024(3) 0.018(3) -0.001(3) 0.001(2) -0.010(3)
C48 0.031(4) 0.026(4) 0.020(3) -0.002(3) -0.006(3) -0.015(3)
C49 0.033(4) 0.028(4) 0.017(3) -0.007(3) 0.003(3) -0.020(3)
C50 0.025(3) 0.025(3) 0.016(3) -0.012(3) 0.006(2) -0.016(3)
C51 0.036(4) 0.026(4) 0.035(4) -0.016(3) 0.010(3) -0.015(3)
C52 0.064(5) 0.043(5) 0.047(5) -0.032(4) 0.027(4) -0.034(4)
C53 0.091(7) 0.065(6) 0.030(5) -0.035(5) 0.028(5) -0.053(6)
C54 0.071(6) 0.053(5) 0.012(3) -0.010(3) 0.004(3) -0.044(5)
C55 0.031(4) 0.037(4) 0.035(4) -0.007(3) 0.002(3) -0.012(3)
C56 0.152(13) 0.093(10) 0.077(9) -0.047(8) 0.025(9) -0.072(10)
C57 0.063(6) 0.045(6) 0.079(8) 0.002(5) 0.004(5) -0.016(5)

loop_
_atom_type_symbol
_atom_type_description
_atom_type_scat_dispersion_real
_atom_type_scat_dispersion_imag
_atom_type_scat_source
Tb Tb -0.1723 4.1537 'International Tables Vol C Tables 4.2.6.8 and 6.1.1.4'
Ni Ni 0.3393 1.1124 'International Tables Vol C Tables 4.2.6.8 and 6.1.1.4'
O O 0.0106 0.0060 'International Tables Vol C Tables 4.2.6.8 and 6.1.1.4'
N N 0.0061 0.0033 'International Tables Vol C Tables 4.2.6.8 and 6.1.1.4'
C C 0.0033 0.0016 'International Tables Vol C Tables 4.2.6.8 and 6.1.1.4'
H H 0.0000 0.0000 'International Tables Vol C Tables 4.2.6.8 and 6.1.1.4'

loop_
_geom_angle_atom_site_label_1
_geom_angle_atom_site_label_2
_geom_angle_atom_site_label_3
_geom_angle
_geom_angle_site_symmetry_1
_geom_angle_site_symmetry_3
_geom_angle_publ_flag
O3 Tb1 O6 168.66(16) . . ?
O3 Tb1 O5 95.81(16) . . ?
O6 Tb1 O5 92.92(15) . . ?
O3 Tb1 O1 95.10(15) . . ?
O6 Tb1 O1 94.13(15) . . ?
O5 Tb1 O1 75.10(13) . . ?
O3 Tb1 O2 85.33(16) . . ?
O6 Tb1 O2 92.32(15) . . ?
O5 Tb1 O2 141.57(13) . . ?
O1 Tb1 O2 66.56(13) . . ?
O3 Tb1 O4 91.32(15) . . ?
O6 Tb1 O4 85.44(14) . . ?
O5 Tb1 O4 66.98(13) . . ?
O1 Tb1 O4 141.98(13) . . ?
O2 Tb1 O4 151.44(13) . . ?
O3 Tb1 O7 85.57(16) . . ?
O6 Tb1 O7 83.10(16) . . ?
O5 Tb1 O7 142.30(14) . . ?
O1 Tb1 O7 142.47(14) . . ?
O2 Tb1 O7 76.14(14) . . ?
O4 Tb1 O7 75.33(14) . . ?
O1 Ni1 N2 91.03(18) . . ?
O1 Ni1 O2 78.73(15) . . ?
N2 Ni1 O2 169.19(19) . . ?
O1 Ni1 N3 96.79(19) . . ?
N2 Ni1 N3 94.6(2) . . ?
O2 Ni1 N3 90.1(2) . . ?
O1 Ni1 N1 174.95(19) . . ?
N2 Ni1 N1 83.9(2) . . ?
O2 Ni1 N1 106.27(19) . . ?
N3 Ni1 N1 84.0(2) . . ?
O1 Ni1 N4 100.09(18) . . ?
N2 Ni1 N4 97.9(2) . . ?
O2 Ni1 N4 80.74(18) . . ?
N3 Ni1 N4 158.8(2) . . ?
N1 Ni1 N4 80.3(2) . . ?
O5 Ni2 O4 80.12(15) . . ?
O5 Ni2 N6 97.01(19) . . ?
O4 Ni2 N6 90.65(18) . . ?
O5 Ni2 N5 175.07(19) . . ?
O4 Ni2 N5 104.21(18) . . ?
N6 Ni2 N5 85.4(2) . . ?
O5 Ni2 N7 92.32(18) . . ?
O4 Ni2 N7 172.34(18) . . ?
N6 Ni2 N7 91.6(2) . . ?
N5 Ni2 N7 83.3(2) . . ?
O5 Ni2 N8 97.16(17) . . ?
O4 Ni2 N8 81.15(17) . . ?
N6 Ni2 N8 162.15(19) . . ?
N5 Ni2 N8 81.35(19) . . ?
N7 Ni2 N8 98.6(2) . . ?
C5 O1 Ni1 116.0(3) . . ?
C5 O1 Tb1 133.4(3) . . ?
Ni1 O1 Tb1 107.22(16) . . ?
C14 O2 Ni1 117.0(4) . . ?
C14 O2 Tb1 130.5(4) . . ?
Ni1 O2 Tb1 104.41(16) . . ?
C23 O3 Tb1 169.8(4) . . ?
C32 O4 Ni2 117.7(4) . . ?
C32 O4 Tb1 128.5(4) . . ?
Ni2 O4 Tb1 102.85(15) . . ?
C41 O5 Ni2 113.6(3) . . ?
C41 O5 Tb1 133.0(4) . . ?
Ni2 O5 Tb1 107.38(16) . . ?
C50 O6 Tb1 178.2(4) . . ?
C55 O7 Tb1 127.2(4) . . ?
C58A O15 C58B 158.9(16) . . ?
C10 N1 C19 111.9(5) . . ?
C10 N1 C1 112.9(6) . . ?
C19 N1 C1 111.8(6) . . ?
C10 N1 Ni1 107.1(4) . . ?
C19 N1 Ni1 106.0(4) . . ?
C1 N1 Ni1 106.8(4) . . ?
C3 N2 C2 114.6(6) . . ?
C3 N2 Ni1 113.3(4) . . ?
C2 N2 Ni1 104.7(4) . . ?
C11 N3 C12 114.8(6) . . ?
C11 N3 Ni1 107.5(4) . . ?
C12 N3 Ni1 112.7(4) . . ?
C20 N4 C21 112.1(5) . . ?
C20 N4 Ni1 110.7(4) . . ?
C21 N4 Ni1 127.7(4) . . ?
C46 N5 C28 112.9(5) . . ?
C46 N5 C37 111.5(5) . . ?
C28 N5 C37 111.8(5) . . ?
C46 N5 Ni2 106.0(4) . . ?
C28 N5 Ni2 106.0(4) . . ?
C37 N5 Ni2 108.2(4) . . ?
C30 N6 C29 114.6(5) . . ?
C30 N6 Ni2 113.4(4) . . ?
C29 N6 Ni2 106.5(4) . . ?
C38 N7 C39 115.2(5) . . ?
C38 N7 Ni2 103.6(4) . . ?
C39 N7 Ni2 111.6(4) . . ?
C48 N8 C47 116.5(5) . . ?
C48 N8 Ni2 123.4(4) . . ?
C47 N8 Ni2 107.1(4) . . ?
O9 N9 O10 118.8(12) . . ?
O9 N9 O8 126.3(13) . . ?
O10 N9 O8 114.9(13) . . ?
N1 C1 C2 113.7(5) . . ?
N2 C2 C1 108.4(6) . . ?
N2 C3 C4 108.7(6) . . ?
C9 C4 C5 119.3(6) . . ?
C9 C4 C3 121.4(6) . . ?
C5 C4 C3 119.1(6) . . ?
O1 C5 C6 121.3(5) . . ?
O1 C5 C4 120.5(5) . . ?
C6 C5 C4 118.3(6) . . ?
C5 C6 C7 121.9(6) . . ?
C8 C7 C6 120.0(7) . . ?
C7 C8 C9 119.6(6) . . ?
C4 C9 C8 120.8(6) . . ?
N1 C10 C11 109.2(6) . . ?
N3 C11 C10 112.2(5) . . ?
C13 C12 N3 112.3(6) . . ?
C18 C13 C14 118.8(7) . . ?
C18 C13 C12 122.4(7) . . ?
C14 C13 C12 118.8(6) . . ?
O2 C14 C15 120.9(6) . . ?
O2 C14 C13 120.5(6) . . ?
C15 C14 C13 118.7(6) . . ?
C16 C15 C14 121.2(7) . . ?
C17 C16 C15 119.6(7) . . ?
C16 C17 C18 120.9(7) . . ?
C17 C18 C13 120.7(8) . . ?
N1 C19 C20 110.8(5) . . ?
N4 C20 C19 109.3(5) . . ?
N4 C21 C22 110.9(5) . . ?
C27 C22 C23 120.3(6) . . ?
C27 C22 C21 122.3(6) . . ?
C23 C22 C21 117.3(5) . . ?
O3 C23 C24 121.6(6) . . ?
O3 C23 C22 120.0(5) . . ?
C24 C23 C22 118.4(6) . . ?
C25 C24 C23 120.2(6) . . ?
C26 C25 C24 121.5(7) . . ?
C25 C26 C27 118.9(7) . . ?
C22 C27 C26 120.7(7) . . ?
N5 C28 C29 109.8(5) . . ?
N6 C29 C28 111.9(5) . . ?
N6 C30 C31 112.3(5) . . ?
C32 C31 C36 120.5(6) . . ?
C32 C31 C30 119.5(5) . . ?
C36 C31 C30 119.9(6) . . ?
O4 C32 C31 121.5(5) . . ?
O4 C32 C33 121.1(6) . . ?
C31 C32 C33 117.4(6) . . ?
C34 C33 C32 121.4(6) . . ?
C33 C34 C35 120.1(6) . . ?
C36 C35 C34 119.4(6) . . ?
C35 C36 C31 121.2(6) . . ?
N5 C37 C38 112.0(5) . . ?
N7 C38 C37 108.5(6) . . ?
N7 C39 C40 107.6(5) . . ?
C45 C40 C41 119.7(6) . . ?
C45 C40 C39 121.3(6) . . ?
C41 C40 C39 118.9(5) . . ?
O5 C41 C42 120.2(6) . . ?
O5 C41 C40 121.9(6) . . ?
C42 C41 C40 117.9(6) . . ?
C43 C42 C41 121.8(6) . . ?
C42 C43 C44 119.8(7) . . ?
C43 C44 C45 119.2(6) . . ?
C40 C45 C44 121.4(6) . . ?
N5 C46 C47 110.4(5) . . ?
N8 C47 C46 111.3(5) . . ?
N8 C48 C49 113.1(5) . . ?
C54 C49 C50 119.4(6) . . ?
C54 C49 C48 122.4(7) . . ?
C50 C49 C48 118.2(5) . . ?
O6 C50 C51 121.7(6) . . ?
O6 C50 C49 119.1(5) . . ?
C51 C50 C49 119.2(6) . . ?
C52 C51 C50 119.0(7) . . ?
C53 C52 C51 121.5(8) . . ?
C52 C53 C54 120.5(7) . . ?
C53 C54 C49 120.5(8) . . ?

loop_
_geom_bond_atom_site_label_1
_geom_bond_atom_site_label_2
_geom_bond_distance
_geom_bond_site_symmetry_2
_geom_bond_publ_flag
Tb1 O3 2.176(4) . ?
Tb1 O6 2.194(4) . ?
Tb1 O5 2.367(4) . ?
Tb1 O1 2.374(4) . ?
Tb1 O2 2.406(4) . ?
Tb1 O4 2.436(4) . ?
Tb1 O7 2.468(4) . ?
Ni1 O1 2.042(4) . ?
Ni1 N2 2.072(5) . ?
Ni1 O2 2.093(4) . ?
Ni1 N3 2.113(6) . ?
Ni1 N1 2.115(5) . ?
Ni1 N4 2.188(5) . ?
Ni2 O5 2.027(4) . ?
Ni2 O4 2.091(4) . ?
Ni2 N6 2.091(5) . ?
Ni2 N5 2.101(5) . ?
Ni2 N7 2.103(5) . ?
Ni2 N8 2.236(6) . ?
O1 C5 1.349(7) . ?
O2 C14 1.335(7) . ?
O3 C23 1.323(7) . ?
O4 C32 1.339(7) . ?
O5 C41 1.345(7) . ?
O6 C50 1.329(7) . ?
O7 C55 1.423(8) . ?
O8 N9 1.245(12) . ?
O9 N9 1.177(12) . ?
O10 N9 1.211(14) . ?
O13 C56 1.394(13) . ?
O14 C57 1.390(10) . ?
O15 C58A 1.417(16) . ?
O15 C58B 1.54(3) . ?
O16 C59 1.34(2) . ?
N1 C10 1.483(9) . ?
N1 C19 1.486(8) . ?
N1 C1 1.496(9) . ?
N2 C3 1.465(9) . ?
N2 C2 1.481(8) . ?
N3 C11 1.469(9) . ?
N3 C12 1.501(9) . ?
N4 C20 1.483(8) . ?
N4 C21 1.497(8) . ?
N5 C46 1.469(8) . ?
N5 C28 1.478(8) . ?
N5 C37 1.504(8) . ?
N6 C30 1.492(8) . ?
N6 C29 1.492(8) . ?
N7 C38 1.473(9) . ?
N7 C39 1.492(8) . ?
N8 C48 1.441(8) . ?
N8 C47 1.492(7) . ?
C1 C2 1.506(11) . ?
C3 C4 1.504(9) . ?
C4 C9 1.383(9) . ?
C4 C5 1.423(8) . ?
C5 C6 1.379(9) . ?
C6 C7 1.381(9) . ?
C7 C8 1.375(10) . ?
C8 C9 1.398(10) . ?
C10 C11 1.524(10) . ?
C12 C13 1.498(10) . ?
C13 C18 1.406(10) . ?
C13 C14 1.410(9) . ?
C14 C15 1.409(9) . ?
C15 C16 1.379(10) . ?
C16 C17 1.376(13) . ?
C17 C18 1.376(13) . ?
C19 C20 1.501(10) . ?
C21 C22 1.509(9) . ?
C22 C27 1.385(9) . ?
C22 C23 1.410(9) . ?
C23 C24 1.399(9) . ?
C24 C25 1.392(10) . ?
C25 C26 1.369(11) . ?
C26 C27 1.400(10) . ?
C28 C29 1.517(9) . ?
C30 C31 1.501(9) . ?
C31 C32 1.392(9) . ?
C31 C36 1.394(9) . ?
C32 C33 1.422(8) . ?
C33 C34 1.381(9) . ?
C34 C35 1.386(10) . ?
C35 C36 1.380(10) . ?
C37 C38 1.527(9) . ?
C39 C40 1.515(9) . ?
C40 C45 1.381(9) . ?
C40 C41 1.411(9) . ?
C41 C42 1.404(9) . ?
C42 C43 1.381(9) . ?
C43 C44 1.384(10) . ?
C44 C45 1.400(10) . ?
C46 C47 1.512(9) . ?
C48 C49 1.497(9) . ?
C49 C54 1.396(9) . ?
C49 C50 1.408(9) . ?
C50 C51 1.407(9) . ?
C51 C52 1.398(11) . ?
C52 C53 1.352(13) . ?
C53 C54 1.377(12) . ?

loop_
_geom_torsion_atom_site_label_1
_geom_torsion_atom_site_label_2
_geom_torsion_atom_site_label_3
_geom_torsion_atom_site_label_4
_geom_torsion
_geom_torsion_site_symmetry_1
_geom_torsion_site_symmetry_2
_geom_torsion_site_symmetry_3
_geom_torsion_site_symmetry_4
_geom_torsion_publ_flag
N2 Ni1 O1 C5 35.7(4) . . . . ?
O2 Ni1 O1 C5 -147.8(4) . . . . ?
N3 Ni1 O1 C5 -59.0(4) . . . . ?
N1 Ni1 O1 C5 40(2) . . . . ?
N4 Ni1 O1 C5 133.9(4) . . . . ?
N2 Ni1 O1 Tb1 -162.3(2) . . . . ?
O2 Ni1 O1 Tb1 14.25(17) . . . . ?
N3 Ni1 O1 Tb1 103.0(2) . . . . ?
N1 Ni1 O1 Tb1 -158(2) . . . . ?
N4 Ni1 O1 Tb1 -64.1(2) . . . . ?
O3 Tb1 O1 C5 -133.0(5) . . . . ?
O6 Tb1 O1 C5 53.6(5) . . . . ?
O5 Tb1 O1 C5 -38.3(5) . . . . ?
O2 Tb1 O1 C5 144.3(5) . . . . ?
O4 Tb1 O1 C5 -34.3(6) . . . . ?
O7 Tb1 O1 C5 137.6(5) . . . . ?
O3 Tb1 O1 Ni1 69.4(2) . . . . ?
O6 Tb1 O1 Ni1 -103.97(19) . . . . ?
O5 Tb1 O1 Ni1 164.1(2) . . . . ?
O2 Tb1 O1 Ni1 -13.23(16) . . . . ?
O4 Tb1 O1 Ni1 168.15(16) . . . . ?
O7 Tb1 O1 Ni1 -19.9(3) . . . . ?
O1 Ni1 O2 C14 138.3(4) . . . . ?
N2 Ni1 O2 C14 157.2(10) . . . . ?
N3 Ni1 O2 C14 41.4(4) . . . . ?
N1 Ni1 O2 C14 -42.4(5) . . . . ?
N4 Ni1 O2 C14 -119.4(4) . . . . ?
O1 Ni1 O2 Tb1 -13.86(16) . . . . ?
N2 Ni1 O2 Tb1 5.1(12) . . . . ?
N3 Ni1 O2 Tb1 -110.8(2) . . . . ?
N1 Ni1 O2 Tb1 165.5(2) . . . . ?
N4 Ni1 O2 Tb1 88.47(19) . . . . ?
O3 Tb1 O2 C14 128.3(5) . . . . ?
O6 Tb1 O2 C14 -40.6(5) . . . . ?
O5 Tb1 O2 C14 -138.2(5) . . . . ?
O1 Tb1 O2 C14 -134.1(5) . . . . ?
O4 Tb1 O2 C14 44.1(6) . . . . ?
O7 Tb1 O2 C14 41.7(5) . . . . ?
O3 Tb1 O2 Ni1 -84.90(19) . . . . ?
O6 Tb1 O2 Ni1 106.22(18) . . . . ?
O5 Tb1 O2 Ni1 8.6(3) . . . . ?
O1 Tb1 O2 Ni1 12.72(15) . . . . ?
O4 Tb1 O2 Ni1 -169.1(2) . . . . ?
O7 Tb1 O2 Ni1 -171.5(2) . . . . ?
O6 Tb1 O3 C23 39(3) . . . . ?
O5 Tb1 O3 C23 180(2) . . . . ?
O1 Tb1 O3 C23 -105(2) . . . . ?
O2 Tb1 O3 C23 -39(2) . . . . ?
O4 Tb1 O3 C23 113(2) . . . . ?
O7 Tb1 O3 C23 37(2) . . . . ?
O5 Ni2 O4 C32 134.4(4) . . . . ?
N6 Ni2 O4 C32 37.4(4) . . . . ?
N5 Ni2 O4 C32 -48.0(4) . . . . ?
N7 Ni2 O4 C32 144.2(14) . . . . ?
N8 Ni2 O4 C32 -126.7(4) . . . . ?
O5 Ni2 O4 Tb1 -12.79(16) . . . . ?
N6 Ni2 O4 Tb1 -109.79(19) . . . . ?
N5 Ni2 O4 Tb1 164.81(18) . . . . ?
N7 Ni2 O4 Tb1 -2.9(15) . . . . ?
N8 Ni2 O4 Tb1 86.13(17) . . . . ?
O3 Tb1 O4 C32 -34.7(5) . . . . ?
O6 Tb1 O4 C32 134.4(5) . . . . ?
O5 Tb1 O4 C32 -130.5(5) . . . . ?
O1 Tb1 O4 C32 -134.7(4) . . . . ?
O2 Tb1 O4 C32 47.9(6) . . . . ?
O7 Tb1 O4 C32 50.3(5) . . . . ?
O3 Tb1 O4 Ni2 107.46(18) . . . . ?
O6 Tb1 O4 Ni2 -83.42(17) . . . . ?
O5 Tb1 O4 Ni2 11.71(15) . . . . ?
O1 Tb1 O4 Ni2 7.5(3) . . . . ?
O2 Tb1 O4 Ni2 -169.9(2) . . . . ?
O7 Tb1 O4 Ni2 -167.5(2) . . . . ?
O4 Ni2 O5 C41 -143.0(4) . . . . ?
N6 Ni2 O5 C41 -53.5(4) . . . . ?
N5 Ni2 O5 C41 65(2) . . . . ?
N7 Ni2 O5 C41 38.3(4) . . . . ?
N8 Ni2 O5 C41 137.3(4) . . . . ?
O4 Ni2 O5 Tb1 13.46(17) . . . . ?
N6 Ni2 O5 Tb1 102.9(2) . . . . ?
N5 Ni2 O5 Tb1 -138(2) . . . . ?
N7 Ni2 O5 Tb1 -165.2(2) . . . . ?
N8 Ni2 O5 Tb1 -66.2(2) . . . . ?
O3 Tb1 O5 C41 48.6(5) . . . . ?
O6 Tb1 O5 C41 -138.6(5) . . . . ?
O1 Tb1 O5 C41 -45.1(5) . . . . ?
O2 Tb1 O5 C41 -41.2(6) . . . . ?
O4 Tb1 O5 C41 137.6(5) . . . . ?
O7 Tb1 O5 C41 138.9(5) . . . . ?
O3 Tb1 O5 Ni2 -101.31(19) . . . . ?
O6 Tb1 O5 Ni2 71.45(19) . . . . ?
O1 Tb1 O5 Ni2 164.9(2) . . . . ?
O2 Tb1 O5 Ni2 168.89(17) . . . . ?
O4 Tb1 O5 Ni2 -12.35(16) . . . . ?
O7 Tb1 O5 Ni2 -11.0(3) . . . . ?
O3 Tb1 O6 C50 -155(13) . . . . ?
O5 Tb1 O6 C50 65(13) . . . . ?
O1 Tb1 O6 C50 -11(13) . . . . ?
O2 Tb1 O6 C50 -77(13) . . . . ?
O4 Tb1 O6 C50 131(13) . . . . ?
O7 Tb1 O6 C50 -153(13) . . . . ?
O3 Tb1 O7 C55 -179.7(5) . . . . ?
O6 Tb1 O7 C55 0.7(5) . . . . ?
O5 Tb1 O7 C55 86.5(6) . . . . ?
O1 Tb1 O7 C55 -87.1(6) . . . . ?
O2 Tb1 O7 C55 -93.5(5) . . . . ?
O4 Tb1 O7 C55 87.7(5) . . . . ?
O1 Ni1 N1 C10 -117(2) . . . . ?
N2 Ni1 N1 C10 -112.9(4) . . . . ?
O2 Ni1 N1 C10 70.7(4) . . . . ?
N3 Ni1 N1 C10 -17.7(4) . . . . ?
N4 Ni1 N1 C10 148.0(4) . . . . ?
O1 Ni1 N1 C19 123(2) . . . . ?
N2 Ni1 N1 C19 127.5(5) . . . . ?
O2 Ni1 N1 C19 -48.9(5) . . . . ?
N3 Ni1 N1 C19 -137.2(5) . . . . ?
N4 Ni1 N1 C19 28.4(4) . . . . ?
O1 Ni1 N1 C1 4(3) . . . . ?
N2 Ni1 N1 C1 8.2(5) . . . . ?
O2 Ni1 N1 C1 -168.2(4) . . . . ?
N3 Ni1 N1 C1 103.4(5) . . . . ?
N4 Ni1 N1 C1 -90.9(5) . . . . ?
O1 Ni1 N2 C3 22.0(5) . . . . ?
O2 Ni1 N2 C3 3.4(14) . . . . ?
N3 Ni1 N2 C3 118.9(5) . . . . ?
N1 Ni1 N2 C3 -157.7(5) . . . . ?
N4 Ni1 N2 C3 -78.4(5) . . . . ?
O1 Ni1 N2 C2 147.5(4) . . . . ?
O2 Ni1 N2 C2 128.9(10) . . . . ?
N3 Ni1 N2 C2 -115.6(5) . . . . ?
N1 Ni1 N2 C2 -32.1(5) . . . . ?
N4 Ni1 N2 C2 47.2(5) . . . . ?
O1 Ni1 N3 C11 166.4(4) . . . . ?
N2 Ni1 N3 C11 74.8(5) . . . . ?
O2 Ni1 N3 C11 -114.9(5) . . . . ?
N1 Ni1 N3 C11 -8.6(5) . . . . ?
N4 Ni1 N3 C11 -51.0(8) . . . . ?
O1 Ni1 N3 C12 -66.1(5) . . . . ?
N2 Ni1 N3 C12 -157.7(5) . . . . ?
O2 Ni1 N3 C12 12.6(5) . . . . ?
N1 Ni1 N3 C12 118.9(5) . . . . ?
N4 Ni1 N3 C12 76.5(7) . . . . ?
O1 Ni1 N4 C20 -178.3(4) . . . . ?
N2 Ni1 N4 C20 -85.9(4) . . . . ?
O2 Ni1 N4 C20 105.0(4) . . . . ?
N3 Ni1 N4 C20 39.4(8) . . . . ?
N1 Ni1 N4 C20 -3.4(4) . . . . ?
O1 Ni1 N4 C21 -35.1(5) . . . . ?
N2 Ni1 N4 C21 57.3(5) . . . . ?
O2 Ni1 N4 C21 -111.8(5) . . . . ?
N3 Ni1 N4 C21 -177.4(5) . . . . ?
N1 Ni1 N4 C21 139.8(5) . . . . ?
O5 Ni2 N5 C46 102(2) . . . . ?
O4 Ni2 N5 C46 -49.0(4) . . . . ?
N6 Ni2 N5 C46 -138.5(4) . . . . ?
N7 Ni2 N5 C46 129.3(4) . . . . ?
N8 Ni2 N5 C46 29.5(4) . . . . ?
O5 Ni2 N5 C28 -138(2) . . . . ?
O4 Ni2 N5 C28 71.2(4) . . . . ?
N6 Ni2 N5 C28 -18.3(4) . . . . ?
N7 Ni2 N5 C28 -110.4(4) . . . . ?
N8 Ni2 N5 C28 149.7(4) . . . . ?
O5 Ni2 N5 C37 -17(2) . . . . ?
O4 Ni2 N5 C37 -168.7(4) . . . . ?
N6 Ni2 N5 C37 101.8(4) . . . . ?
N7 Ni2 N5 C37 9.7(4) . . . . ?
N8 Ni2 N5 C37 -90.2(4) . . . . ?
O5 Ni2 N6 C30 -65.2(4) . . . . ?
O4 Ni2 N6 C30 14.9(4) . . . . ?
N5 Ni2 N6 C30 119.1(4) . . . . ?
N7 Ni2 N6 C30 -157.7(4) . . . . ?
N8 Ni2 N6 C30 77.1(8) . . . . ?
O5 Ni2 N6 C29 167.9(4) . . . . ?
O4 Ni2 N6 C29 -112.0(4) . . . . ?
N5 Ni2 N6 C29 -7.8(4) . . . . ?
N7 Ni2 N6 C29 75.3(4) . . . . ?
N8 Ni2 N6 C29 -49.8(8) . . . . ?
O5 Ni2 N7 C38 143.6(4) . . . . ?
O4 Ni2 N7 C38 133.8(14) . . . . ?
N6 Ni2 N7 C38 -119.4(4) . . . . ?
N5 Ni2 N7 C38 -34.2(4) . . . . ?
N8 Ni2 N7 C38 46.0(4) . . . . ?
O5 Ni2 N7 C39 19.1(4) . . . . ?
O4 Ni2 N7 C39 9.3(17) . . . . ?
N6 Ni2 N7 C39 116.1(4) . . . . ?
N5 Ni2 N7 C39 -158.7(5) . . . . ?
N8 Ni2 N7 C39 -78.5(4) . . . . ?
O5 Ni2 N8 C48 -39.4(5) . . . . ?
O4 Ni2 N8 C48 -118.2(5) . . . . ?
N6 Ni2 N8 C48 178.3(6) . . . . ?
N5 Ni2 N8 C48 135.9(5) . . . . ?
N7 Ni2 N8 C48 54.1(5) . . . . ?
O5 Ni2 N8 C47 -179.0(4) . . . . ?
O4 Ni2 N8 C47 102.2(4) . . . . ?
N6 Ni2 N8 C47 38.7(8) . . . . ?
N5 Ni2 N8 C47 -3.8(4) . . . . ?
N7 Ni2 N8 C47 -85.6(4) . . . . ?
C10 N1 C1 C2 135.4(6) . . . . ?
C19 N1 C1 C2 -97.5(7) . . . . ?
Ni1 N1 C1 C2 18.0(7) . . . . ?
C3 N2 C2 C1 174.7(5) . . . . ?
Ni1 N2 C2 C1 50.0(6) . . . . ?
N1 C1 C2 N2 -46.7(8) . . . . ?
C2 N2 C3 C4 174.2(5) . . . . ?
Ni1 N2 C3 C4 -65.9(6) . . . . ?
N2 C3 C4 C9 -115.6(7) . . . . ?
N2 C3 C4 C5 59.2(8) . . . . ?
Ni1 O1 C5 C6 124.4(5) . . . . ?
Tb1 O1 C5 C6 -31.7(8) . . . . ?
Ni1 O1 C5 C4 -55.0(7) . . . . ?
Tb1 O1 C5 C4 148.9(5) . . . . ?
C9 C4 C5 O1 -177.9(6) . . . . ?
C3 C4 C5 O1 7.3(9) . . . . ?
C9 C4 C5 C6 2.7(9) . . . . ?
C3 C4 C5 C6 -172.2(6) . . . . ?
O1 C5 C6 C7 176.0(6) . . . . ?
C4 C5 C6 C7 -4.5(10) . . . . ?
C5 C6 C7 C8 2.6(11) . . . . ?
C6 C7 C8 C9 1.2(11) . . . . ?
C5 C4 C9 C8 0.9(11) . . . . ?
C3 C4 C9 C8 175.7(7) . . . . ?
C7 C8 C9 C4 -2.9(12) . . . . ?
C19 N1 C10 C11 155.8(6) . . . . ?
C1 N1 C10 C11 -77.1(7) . . . . ?
Ni1 N1 C10 C11 40.1(6) . . . . ?
C12 N3 C11 C10 -92.6(8) . . . . ?
Ni1 N3 C11 C10 33.7(8) . . . . ?
N1 C10 C11 N3 -50.9(8) . . . . ?
C11 N3 C12 C13 64.3(8) . . . . ?
Ni1 N3 C12 C13 -59.3(7) . . . . ?
N3 C12 C13 C18 -116.4(8) . . . . ?
N3 C12 C13 C14 62.6(8) . . . . ?
Ni1 O2 C14 C15 126.6(5) . . . . ?
Tb1 O2 C14 C15 -89.9(6) . . . . ?
Ni1 O2 C14 C13 -53.8(7) . . . . ?
Tb1 O2 C14 C13 89.7(7) . . . . ?
C18 C13 C14 O2 179.9(6) . . . . ?
C12 C13 C14 O2 0.8(9) . . . . ?
C18 C13 C14 C15 -0.5(10) . . . . ?
C12 C13 C14 C15 -179.6(6) . . . . ?
O2 C14 C15 C16 180.0(6) . . . . ?
C13 C14 C15 C16 0.4(10) . . . . ?
C14 C15 C16 C17 -0.6(11) . . . . ?
C15 C16 C17 C18 1.0(12) . . . . ?
C16 C17 C18 C13 -1.2(13) . . . . ?
C14 C13 C18 C17 1.0(11) . . . . ?
C12 C13 C18 C17 180.0(7) . . . . ?
C10 N1 C19 C20 -167.2(5) . . . . ?
C1 N1 C19 C20 65.1(7) . . . . ?
Ni1 N1 C19 C20 -50.9(6) . . . . ?
C21 N4 C20 C19 -171.7(5) . . . . ?
Ni1 N4 C20 C19 -22.5(6) . . . . ?
N1 C19 C20 N4 49.3(7) . . . . ?
C20 N4 C21 C22 -83.1(6) . . . . ?
Ni1 N4 C21 C22 134.1(5) . . . . ?
N4 C21 C22 C27 108.9(7) . . . . ?
N4 C21 C22 C23 -67.6(7) . . . . ?
Tb1 O3 C23 C24 -81(2) . . . . ?
Tb1 O3 C23 C22 98(2) . . . . ?
C27 C22 C23 O3 -179.0(6) . . . . ?
C21 C22 C23 O3 -2.5(9) . . . . ?
C27 C22 C23 C24 0.5(10) . . . . ?
C21 C22 C23 C24 177.0(6) . . . . ?
O3 C23 C24 C25 178.8(6) . . . . ?
C22 C23 C24 C25 -0.7(10) . . . . ?
C23 C24 C25 C26 1.1(11) . . . . ?
C24 C25 C26 C27 -1.2(12) . . . . ?
C23 C22 C27 C26 -0.7(11) . . . . ?
C21 C22 C27 C26 -177.0(7) . . . . ?
C25 C26 C27 C22 1.0(12) . . . . ?
C46 N5 C28 C29 156.6(5) . . . . ?
C37 N5 C28 C29 -76.7(7) . . . . ?
Ni2 N5 C28 C29 41.0(6) . . . . ?
C30 N6 C29 C28 -93.2(6) . . . . ?
Ni2 N6 C29 C28 33.0(6) . . . . ?
N5 C28 C29 N6 -51.5(7) . . . . ?
C29 N6 C30 C31 63.1(7) . . . . ?
Ni2 N6 C30 C31 -59.5(6) . . . . ?
N6 C30 C31 C32 60.9(8) . . . . ?
N6 C30 C31 C36 -115.4(7) . . . . ?
Ni2 O4 C32 C31 -50.5(7) . . . . ?
Tb1 O4 C32 C31 87.1(6) . . . . ?
Ni2 O4 C32 C33 128.7(5) . . . . ?
Tb1 O4 C32 C33 -93.8(6) . . . . ?
C36 C31 C32 O4 177.0(6) . . . . ?
C30 C31 C32 O4 0.7(9) . . . . ?
C36 C31 C32 C33 -2.2(9) . . . . ?
C30 C31 C32 C33 -178.5(6) . . . . ?
O4 C32 C33 C34 -177.6(6) . . . . ?
C31 C32 C33 C34 1.6(9) . . . . ?
C32 C33 C34 C35 0.3(10) . . . . ?
C33 C34 C35 C36 -1.8(11) . . . . ?
C34 C35 C36 C31 1.3(11) . . . . ?
C32 C31 C36 C35 0.8(10) . . . . ?
C30 C31 C36 C35 177.1(6) . . . . ?
C46 N5 C37 C38 -99.4(7) . . . . ?
C28 N5 C37 C38 133.1(6) . . . . ?
Ni2 N5 C37 C38 16.8(7) . . . . ?
C39 N7 C38 C37 174.3(5) . . . . ?
Ni2 N7 C38 C37 52.2(6) . . . . ?
N5 C37 C38 N7 -47.5(8) . . . . ?
C38 N7 C39 C40 178.1(5) . . . . ?
Ni2 N7 C39 C40 -64.2(6) . . . . ?
N7 C39 C40 C45 -114.5(6) . . . . ?
N7 C39 C40 C41 61.7(7) . . . . ?
Ni2 O5 C41 C42 122.0(5) . . . . ?
Tb1 O5 C41 C42 -26.5(8) . . . . ?
Ni2 O5 C41 C40 -57.0(6) . . . . ?
Tb1 O5 C41 C40 154.5(4) . . . . ?
C45 C40 C41 O5 -177.5(6) . . . . ?
C39 C40 C41 O5 6.2(9) . . . . ?
C45 C40 C41 C42 3.5(9) . . . . ?
C39 C40 C41 C42 -172.8(6) . . . . ?
O5 C41 C42 C43 178.3(6) . . . . ?
C40 C41 C42 C43 -2.7(9) . . . . ?
C41 C42 C43 C44 0.0(10) . . . . ?
C42 C43 C44 C45 1.9(10) . . . . ?
C41 C40 C45 C44 -1.7(10) . . . . ?
C39 C40 C45 C44 174.5(6) . . . . ?
C43 C44 C45 C40 -1.0(11) . . . . ?
C28 N5 C46 C47 -167.5(5) . . . . ?
C37 N5 C46 C47 65.7(6) . . . . ?
Ni2 N5 C46 C47 -51.8(6) . . . . ?
C48 N8 C47 C46 -165.5(5) . . . . ?
Ni2 N8 C47 C46 -22.7(6) . . . . ?
N5 C46 C47 N8 50.9(7) . . . . ?
C47 N8 C48 C49 -87.2(7) . . . . ?
Ni2 N8 C48 C49 136.6(5) . . . . ?
N8 C48 C49 C54 118.9(7) . . . . ?
N8 C48 C49 C50 -62.7(7) . . . . ?
Tb1 O6 C50 C51 103(13) . . . . ?
Tb1 O6 C50 C49 -77(13) . . . . ?
C54 C49 C50 O6 178.8(6) . . . . ?
C48 C49 C50 O6 0.4(8) . . . . ?
C54 C49 C50 C51 -1.0(9) . . . . ?
C48 C49 C50 C51 -179.4(6) . . . . ?
O6 C50 C51 C52 -179.0(6) . . . . ?
C49 C50 C51 C52 0.7(9) . . . . ?
C50 C51 C52 C53 -0.6(11) . . . . ?
C51 C52 C53 C54 0.7(12) . . . . ?
C52 C53 C54 C49 -1.0(12) . . . . ?
C50 C49 C54 C53 1.1(10) . . . . ?
C48 C49 C54 C53 179.5(7) . . . . ?
